data_4321137
loop_
_publ_author_name
'J\"urgen Lange'
'Horst Elias'
'Helmut Paulus'
'J\"org M\"uller'
'Ulrich Weser'

_publ_contact_author
;
Horst Elias
Institut f\"ur Anorganische Chemie
Technische Universit\"at Darmstadt 
Petersenstr. 18
D-64287 Darmstadt
Germany
;
_publ_contact_author_email Elias@tu-darmstadt.de
_publ_contact_author_fax 49(6151)166040
_publ_contact_author_phone 49(6151)162425
_publ_section_title
;
 Copper(II) and Copper(I) Complexes with an Open-Chain N4 Schiff Base
 Ligand Modeling CuZn Superoxide Dismutase: Structural and Spectroscopic
 Characterization and Kinetics of Electron Transfer
;
_journal_name_full 'Inorganic Chemistry'
_journal_page_first 3342
_journal_page_last 3349
_journal_paper_doi 10.1021/ic000097q
_journal_volume 39
_journal_year 2000
_chemical_formula_sum 'C16 H18 Cl2 Cu N4 O8'
_chemical_formula_weight 528.78
_chemical_name_systematic
; 
 ? 
;
_space_group_IT_number 14
_symmetry_cell_setting monoclinic
_symmetry_space_group_name_Hall '-P 2ybc'
_symmetry_space_group_name_H-M 'P 1 21/c 1'
_atom_sites_solution_hydrogens geom
_atom_sites_solution_primary direct
_atom_sites_solution_secondary difmap
_audit_creation_method SHELXL
_cell_angle_alpha 90.00
_cell_angle_beta 109.620(10)
_cell_angle_gamma 90.00
_cell_formula_units_Z 4
_cell_length_a 14.409(5)
_cell_length_b 7.511(3)
_cell_length_c 20.163(7)
_cell_measurement_reflns_used 48
_cell_measurement_temperature 300(2)
_cell_measurement_theta_max 23.1
_cell_measurement_theta_min 19.2
_cell_volume 2055.5(13)
_computing_cell_refinement
;
Stoe STADI-4 diffractometer control software (Stoe & Cie, 1987)
;
_computing_data_collection
;
Stoe STADI-4 diffractometer control software (Stoe & Cie, 1987)
;
_computing_data_reduction 'Stoe-XRED (Stoe & Cie, 1996)'
_computing_molecular_graphics 'ORTEP-III (Johnson, Burnett, 1991)'
_computing_publication_material 'SHELXL-93 (Sheldrick, 1993)'
_computing_structure_refinement 'SHELXL-93 (Sheldrick, 1993)'
_computing_structure_solution 'SHELXS-86 (Sheldrick, 1990)'
_diffrn_ambient_temperature 300(2)
_diffrn_measurement_device 'Stoe STADI-4'
_diffrn_measurement_method Omega-theta-scans
_diffrn_radiation_monochromator graphite
_diffrn_radiation_source 'fine-focus sealed tube'
_diffrn_radiation_type MoK\a
_diffrn_radiation_wavelength 0.71069
_diffrn_reflns_av_R_equivalents 0.0124
_diffrn_reflns_av_sigmaI/netI 0.0164
_diffrn_reflns_limit_h_max 6
_diffrn_reflns_limit_h_min -17
_diffrn_reflns_limit_k_max 8
_diffrn_reflns_limit_k_min 0
_diffrn_reflns_limit_l_max 23
_diffrn_reflns_limit_l_min -23
_diffrn_reflns_number 5355
_diffrn_reflns_theta_max 24.99
_diffrn_reflns_theta_min 1.50
_diffrn_standards_decay_% 0.5
_diffrn_standards_interval_time 240
_diffrn_standards_number 3
_exptl_absorpt_coefficient_mu 1.376
_exptl_absorpt_correction_T_max 0.851
_exptl_absorpt_correction_T_min 0.651
_exptl_absorpt_correction_type numerical
_exptl_crystal_colour green-blue
_exptl_crystal_density_diffrn 1.709
_exptl_crystal_description 'flat prism'
_exptl_crystal_F_000 1076
_exptl_crystal_size_max 0.65
_exptl_crystal_size_mid 0.35
_exptl_crystal_size_min 0.12
_refine_diff_density_max 0.781
_refine_diff_density_min -0.567
_refine_diff_density_rms 0.079
_refine_ls_extinction_method none
_refine_ls_goodness_of_fit_all 1.035
_refine_ls_goodness_of_fit_obs 1.040
_refine_ls_hydrogen_treatment constr
_refine_ls_matrix_type full
_refine_ls_number_parameters 291
_refine_ls_number_reflns 3583
_refine_ls_number_restraints 0
_refine_ls_restrained_S_all 1.086
_refine_ls_restrained_S_obs 1.040
_refine_ls_R_factor_all 0.0686
_refine_ls_R_factor_obs 0.0572
_refine_ls_shift/esd_max 0.002
_refine_ls_shift/esd_mean 0.000
_refine_ls_structure_factor_coef Fsqd
_refine_ls_weighting_details 'w=1/[\s^2^(Fo^2^)+(0.0882P)^2^+4.4691P] where P=(Fo^2^+2Fc^2^)/3'
_refine_ls_weighting_scheme calc
_refine_ls_wR_factor_all 0.1802
_refine_ls_wR_factor_obs 0.1567
_reflns_number_observed 3004
_reflns_number_total 3601
_reflns_observed_criterion >2sigma(I)
_cod_data_source_file ic000097q_1.cif
_cod_data_source_block 2
_cod_depositor_comments
;
The following automatic conversions were performed:

'_symmetry_cell_setting' value 'Monoclinic' changed to 'monoclinic'
according to the built-in table from CIF Core dictionary named
'cif_core.dic' version 2.4.1 from 2010-06-29.

Automatic conversion script
Id: cif_fix_values 1646 2011-03-28 12:23:43Z adriana 

The following automatic conversions were performed:

'_refine_ls_weighting_scheme' value 'calc
w=1/[\s^2^(Fo^2^)+(0.0882P)^2^+4.4691P] where P=(Fo^2^+2Fc^2^)/3' was
changed to 'calc'. New tag '_refine_ls_weighting_details' was
created. The value of the new tag was set to
'w=1/[\s^2^(Fo^2^)+(0.0882P)^2^+4.4691P] where P=(Fo^2^+2Fc^2^)/3'.

Automatic conversion script
Id: cif_fix_values 3143 2015-03-26 13:38:13Z robertas 
;
_cod_original_sg_symbol_H-M 'P 21/c'
_cod_database_code 4321137

loop_
_symmetry_equiv_pos_as_xyz
'x, y, z'
'-x, y+1/2, -z+1/2'
'-x, -y, -z'
'x, -y-1/2, z-1/2'

loop_
_atom_site_aniso_label
_atom_site_aniso_U_11
_atom_site_aniso_U_22
_atom_site_aniso_U_33
_atom_site_aniso_U_23
_atom_site_aniso_U_13
_atom_site_aniso_U_12
Cu1 0.0389(3) 0.0871(5) 0.0400(3) -0.0029(3) 0.0082(2) -0.0030(3)
N2 0.039(2) 0.061(2) 0.054(2) 0.004(2) 0.012(2) -0.003(2)
C3 0.053(3) 0.076(3) 0.063(3) 0.001(3) 0.021(2) 0.002(2)
C4 0.080(4) 0.083(4) 0.084(4) 0.008(3) 0.045(3) 0.009(3)
C5 0.057(3) 0.084(4) 0.118(5) 0.018(4) 0.044(4) 0.007(3)
C6 0.040(3) 0.070(4) 0.113(5) 0.012(3) 0.013(3) -0.003(2)
C7 0.043(2) 0.054(3) 0.070(3) 0.011(2) 0.009(2) -0.004(2)
C8 0.050(3) 0.069(3) 0.064(3) -0.001(3) -0.010(2) -0.002(2)
N9 0.055(3) 0.091(3) 0.050(2) -0.011(2) 0.001(2) -0.002(2)
C10 0.101(5) 0.148(7) 0.063(4) -0.037(5) 0.007(4) -0.004(5)
C11 0.125(9) 0.095(7) 0.054(5) -0.002(4) 0.002(5) -0.021(6)
C12 0.151(7) 0.091(5) 0.066(4) -0.009(3) 0.057(4) -0.001(5)
C13 0.091(4) 0.073(4) 0.062(3) 0.002(3) 0.042(3) -0.006(3)
N14 0.059(2) 0.055(2) 0.055(2) 0.001(2) 0.028(2) 0.003(2)
C15 0.053(3) 0.060(3) 0.069(3) -0.001(2) 0.028(3) 0.002(2)
C16 0.044(2) 0.046(2) 0.061(3) -0.006(2) 0.016(2) 0.000(2)
C17 0.043(3) 0.067(3) 0.082(4) -0.011(3) 0.010(2) 0.001(2)
C18 0.057(3) 0.071(4) 0.068(3) -0.005(3) -0.009(3) 0.009(3)
C19 0.078(4) 0.063(3) 0.050(3) 0.003(2) 0.005(2) 0.003(3)
C20 0.059(3) 0.061(3) 0.049(2) 0.002(2) 0.011(2) -0.007(2)
N21 0.041(2) 0.047(2) 0.046(2) -0.002(2) 0.0068(15) -0.004(2)
Cl22 0.0507(6) 0.0589(7) 0.0647(7) 0.0053(5) 0.0161(5) 0.0046(5)
O23 0.074(2) 0.055(2) 0.113(3) -0.015(2) 0.024(2) 0.003(2)
Cl27 0.0645(8) 0.0861(10) 0.0651(8) 0.0063(7) 0.0039(6) -0.0084(7)
O28 0.275(12) 0.139(7) 0.266(12) -0.080(7) 0.120(10) -0.024(7)

loop_
_atom_site_label
_atom_site_type_symbol
_atom_site_fract_x
_atom_site_fract_y
_atom_site_fract_z
_atom_site_U_iso_or_equiv
_atom_site_thermal_displace_type
_atom_site_occupancy
_atom_site_calc_flag
_atom_site_refinement_flags
_atom_site_disorder_group
Cu1 Cu 0.25188(4) 0.21607(9) 0.02642(3) 0.0566(2) Uani 1 d . .
N2 N 0.1387(3) 0.2810(5) 0.0587(2) 0.0520(9) Uani 1 d . .
C3 C 0.1382(4) 0.3596(8) 0.1178(3) 0.0638(13) Uani 1 d . .
H3 H 0.1977(4) 0.3907(8) 0.1518(3) 0.077 Uiso 1 calc R .
C4 C 0.0503(5) 0.3960(9) 0.1297(3) 0.078(2) Uani 1 d . .
H4 H 0.0515(5) 0.4515(9) 0.1712(3) 0.094 Uiso 1 calc R .
C5 C -0.0370(4) 0.3505(9) 0.0807(4) 0.083(2) Uani 1 d . .
H5 H -0.0959(4) 0.3700(9) 0.0889(4) 0.099 Uiso 1 calc R .
C6 C -0.0367(4) 0.2744(8) 0.0181(4) 0.078(2) Uani 1 d . .
H6 H -0.0956(4) 0.2464(8) -0.0171(4) 0.093 Uiso 1 calc R .
C7 C 0.0513(3) 0.2414(6) 0.0091(3) 0.0582(12) Uani 1 d . .
C8 C 0.0593(4) 0.1632(8) -0.0554(3) 0.0684(14) Uani 1 d . .
H8 H 0.0034(4) 0.1258(8) -0.0916(3) 0.082 Uiso 1 calc R .
N9 N 0.1430(3) 0.1480(7) -0.0607(2) 0.0694(12) Uani 1 d . .
C10 C 0.1502(6) 0.0520(13) -0.1231(4) 0.109(3) Uani 1 d . .
H10A H 0.1900(6) -0.0537(13) -0.1069(4) 0.131 Uiso 1 calc R 1
H10B H 0.0846(6) 0.0128(13) -0.1513(4) 0.131 Uiso 1 calc R 1
C11 C 0.1883(8) 0.1438(14) -0.1648(4) 0.098(4) Uani 0.758(14) d P 1
H11A H 0.1597(8) 0.2621(14) -0.1713(4) 0.118 Uiso 0.758(14) calc PR 1
H11B H 0.1675(8) 0.0867(14) -0.2106(4) 0.118 Uiso 0.758(14) calc PR 1
C11A C 0.2509(14) 0.0357(27) -0.1288(11) 0.055(6) Uiso 0.242(14) d P 2
H11C H 0.2897(14) -0.0271(27) -0.0866(11) 0.066 Uiso 0.242(14) calc PR 2
H11D H 0.2431(14) -0.0463(27) -0.1675(11) 0.066 Uiso 0.242(14) calc PR 2
C12 C 0.3108(6) 0.1652(10) -0.1375(3) 0.097(2) Uani 1 d . .
H12A H 0.3410(6) 0.0555(10) -0.1150(3) 0.117 Uiso 1 calc R 1
H12B H 0.3318(6) 0.1858(10) -0.1778(3) 0.117 Uiso 1 calc R 1
C13 C 0.3445(5) 0.3160(8) -0.0867(3) 0.0714(15) Uani 1 d . .
H13A H 0.4064(5) 0.3611(8) -0.0889(3) 0.086 Uiso 1 calc R .
H13B H 0.2965(5) 0.4115(8) -0.1007(3) 0.086 Uiso 1 calc R .
N14 N 0.3579(3) 0.2650(5) -0.0130(2) 0.0539(10) Uani 1 d . .
C15 C 0.4411(4) 0.2741(7) 0.0332(3) 0.0583(12) Uani 1 d . .
H15 H 0.4961(4) 0.3048(7) 0.0213(3) 0.070 Uiso 1 calc R .
C16 C 0.4509(3) 0.2360(6) 0.1065(3) 0.0505(10) Uani 1 d . .
C17 C 0.5393(4) 0.2281(7) 0.1605(3) 0.0669(14) Uani 1 d . .
H17 H 0.5980(4) 0.2508(7) 0.1522(3) 0.080 Uiso 1 calc R .
C18 C 0.5399(4) 0.1860(8) 0.2273(3) 0.073(2) Uani 1 d . .
H18 H 0.5988(4) 0.1830(8) 0.2650(3) 0.088 Uiso 1 calc R .
C19 C 0.4531(4) 0.1490(8) 0.2373(3) 0.0674(14) Uani 1 d . .
H19 H 0.4523(4) 0.1177(8) 0.2817(3) 0.081 Uiso 1 calc R .
C20 C 0.3656(4) 0.1583(7) 0.1806(2) 0.0584(12) Uani 1 d . .
H20 H 0.3064(4) 0.1323(7) 0.1875(2) 0.070 Uiso 1 calc R .
N21 N 0.3649(3) 0.2037(5) 0.1164(2) 0.0466(8) Uani 1 d . .
Cl22 Cl 0.32521(9) 0.7330(2) 0.04692(7) 0.0589(3) Uani 1 d . .
O23 O 0.2623(3) 0.8771(5) 0.0489(3) 0.0823(12) Uani 1 d . .
O24 O 0.3356(6) 0.7109(10) -0.0209(4) 0.094(2) Uiso 0.70 d P .
O25 O 0.2825(8) 0.5773(13) 0.0637(6) 0.092(3) Uiso 0.50 d P .
O26 O 0.4181(11) 0.7697(23) 0.1002(8) 0.093(4) Uiso 0.40 d P .
O23' O 0.2571(8) 0.5810(17) 0.0136(7) 0.090(3) Uiso 0.40 d P .
O24' O 0.3388(15) 0.6165(25) 0.1046(10) 0.102(5) Uiso 0.30 d P .
O25' O 0.4058(15) 0.6658(32) 0.0979(10) 0.088(5) Uiso 0.25 d P .
O26' O 0.4299(16) 0.8127(30) 0.0756(13) 0.094(6) Uiso 0.25 d P .
O23" O 0.3704(20) 0.8065(36) 0.0032(14) 0.095(7) Uiso 0.20 d P .
Cl27 Cl 0.16542(10) 0.8651(2) 0.23777(7) 0.0764(4) Uani 1 d . .
O28 O 0.1976(9) 0.7104(12) 0.2138(6) 0.219(5) Uani 1 d . .
O29 O 0.1335(7) 1.0162(14) 0.1932(5) 0.116(3) Uiso 0.65 d P .
O30 O 0.2564(7) 0.9420(13) 0.2783(5) 0.118(3) Uiso 0.65 d P .
O31 O 0.0767(10) 0.7736(19) 0.2367(7) 0.104(4) Uiso 0.45 d P .
O28' O 0.1490(10) 0.9424(20) 0.1672(8) 0.106(4) Uiso 0.40 d P .
O29' O 0.0935(16) 0.8670(31) 0.2650(12) 0.124(6) Uiso 0.35 d P .
O30' O 0.2217(15) 0.8671(27) 0.3086(10) 0.111(5) Uiso 0.30 d P .
O31' O 0.1374(24) 0.9025(40) 0.3042(17) 0.108(8) Uiso 0.20 d P .

loop_
_atom_type_symbol
_atom_type_description
_atom_type_scat_dispersion_real
_atom_type_scat_dispersion_imag
_atom_type_scat_source
C C 0.0033 0.0016 'International Tables Vol C Tables 4.2.6.8 and 6.1.1.4'
H H 0.0000 0.0000 'International Tables Vol C Tables 4.2.6.8 and 6.1.1.4'
Cl Cl 0.1484 0.1585 'International Tables Vol C Tables 4.2.6.8 and 6.1.1.4'
Cu Cu 0.3201 1.2651 'International Tables Vol C Tables 4.2.6.8 and 6.1.1.4'
N N 0.0061 0.0033 'International Tables Vol C Tables 4.2.6.8 and 6.1.1.4'
O O 0.0106 0.0060 'International Tables Vol C Tables 4.2.6.8 and 6.1.1.4'

loop_
_geom_angle_atom_site_label_1
_geom_angle_atom_site_label_2
_geom_angle_atom_site_label_3
_geom_angle
_geom_angle_site_symmetry_1
_geom_angle_site_symmetry_3
_geom_angle_publ_flag
N14 Cu1 N9 100.3(2) . . ?
N14 Cu1 N21 82.5(2) . . ?
N9 Cu1 N21 162.4(2) . . ?
N14 Cu1 N2 154.9(2) . . ?
N9 Cu1 N2 82.1(2) . . ?
N21 Cu1 N2 102.7(2) . . ?
C3 N2 C7 118.3(4) . . ?
C3 N2 Cu1 130.3(3) . . ?
C7 N2 Cu1 111.3(3) . . ?
N2 C3 C4 121.3(5) . . ?
C5 C4 C3 120.0(6) . . ?
C4 C5 C6 118.7(5) . . ?
C7 C6 C5 118.9(6) . . ?
N2 C7 C6 122.6(6) . . ?
N2 C7 C8 114.3(4) . . ?
C6 C7 C8 123.0(5) . . ?
N9 C8 C7 118.5(4) . . ?
C8 N9 C10 117.4(5) . . ?
C8 N9 Cu1 113.5(4) . . ?
C10 N9 Cu1 128.0(4) . . ?
C11 C10 N9 116.3(8) . . ?
N9 C10 C11A 116.7(9) . . ?
C10 C11 C12 116.9(7) . . ?
C12 C11A C10 129.0(16) . . ?
C11A C12 C13 122.1(10) . . ?
C13 C12 C11 111.3(6) . . ?
N14 C13 C12 113.2(5) . . ?
C15 N14 C13 120.3(4) . . ?
C15 N14 Cu1 112.7(3) . . ?
C13 N14 Cu1 126.3(4) . . ?
N14 C15 C16 119.0(4) . . ?
N21 C16 C17 122.1(5) . . ?
N21 C16 C15 113.9(4) . . ?
C17 C16 C15 124.0(5) . . ?
C16 C17 C18 119.0(5) . . ?
C19 C18 C17 119.1(5) . . ?
C18 C19 C20 119.6(5) . . ?
N21 C20 C19 121.2(5) . . ?
C20 N21 C16 119.0(4) . . ?
C20 N21 Cu1 129.2(3) . . ?
C16 N21 Cu1 111.6(3) . . ?
O25' Cl22 O23" 99.5(14) . . ?
O25' Cl22 O25 81.0(11) . . ?
O23" Cl22 O25 145.4(12) . . ?
O25' Cl22 O24' 45.9(10) . . ?
O23" Cl22 O24' 144.1(13) . . ?
O25 Cl22 O24' 40.9(8) . . ?
O25' Cl22 O23 130.6(9) . . ?
O23" Cl22 O23 98.9(11) . . ?
O25 Cl22 O23 106.9(4) . . ?
O24' Cl22 O23 111.2(8) . . ?
O25' Cl22 O26 33.0(9) . . ?
O23" Cl22 O26 83.1(13) . . ?
O25 Cl22 O26 110.6(9) . . ?
O24' Cl22 O26 70.5(11) . . ?
O23 Cl22 O26 106.0(7) . . ?
O25' Cl22 O24 109.9(9) . . ?
O23" Cl22 O24 38.0(11) . . ?
O25 Cl22 O24 109.0(6) . . ?
O24' Cl22 O24 133.0(8) . . ?
O23 Cl22 O24 112.7(4) . . ?
O26 Cl22 O24 111.5(7) . . ?
O25' Cl22 O23' 108.6(11) . . ?
O23" Cl22 O23' 113.3(13) . . ?
O25 Cl22 O23' 37.9(5) . . ?
O24' Cl22 O23' 77.8(9) . . ?
O23 Cl22 O23' 105.3(5) . . ?
O26 Cl22 O23' 141.6(8) . . ?
O24 Cl22 O23' 75.4(6) . . ?
O25' Cl22 O26' 51.9(13) . . ?
O23" Cl22 O26' 58.1(14) . . ?
O25 Cl22 O26' 132.8(10) . . ?
O24' Cl22 O26' 94.8(12) . . ?
O23 Cl22 O26' 104.2(9) . . ?
O26 Cl22 O26' 25.3(9) . . ?
O24 Cl22 O26' 90.0(10) . . ?
O23' Cl22 O26' 150.3(9) . . ?
O23" O24 Cl22 67.5(17) . . ?
O23" O24 O23' 121.5(18) . . ?
Cl22 O24 O23' 54.2(5) . . ?
O23' O25 O24' 142.5(19) . . ?
O23' O25 Cl22 76.5(10) . . ?
O24' O25 Cl22 69.7(13) . . ?
O23' O25 O25' 112.0(13) . . ?
O24' O25 O25' 31.1(13) . . ?
Cl22 O25 O25' 48.3(7) . . ?
O26' O26 O25' 122.8(38) . . ?
O26' O26 Cl22 86.7(27) . . ?
O25' O26 Cl22 68.6(19) . . ?
O26' O26 O24' 137.9(32) . . ?
O25' O26 O24' 34.4(18) . . ?
Cl22 O26 O24' 54.2(9) . . ?
O25 O23' Cl22 65.7(10) . . ?
O25 O23' O24 110.9(12) . . ?
Cl22 O23' O24 50.4(4) . . ?
O25 O24' O25' 120.9(22) . . ?
O25 O24' Cl22 69.5(13) . . ?
O25' O24' Cl22 64.5(14) . . ?
O25 O24' O26 123.6(17) . . ?
O25' O24' O26 24.6(13) . . ?
Cl22 O24' O26 55.3(8) . . ?
O26 O25' O24' 121.0(29) . . ?
O26 O25' O26' 25.6(18) . . ?
O24' O25' O26' 134.0(24) . . ?
O26 O25' Cl22 78.3(20) . . ?
O24' O25' Cl22 69.6(15) . . ?
O26' O25' Cl22 71.3(14) . . ?
O26 O25' O25 123.6(24) . . ?
O24' O25' O25 28.1(12) . . ?
O26' O25' O25 122.1(16) . . ?
Cl22 O25' O25 50.7(8) . . ?
O26 O26' O25' 31.5(23) . . ?
O26 O26' O23" 122.4(34) . . ?
O25' O26' O23" 101.0(20) . . ?
O26 O26' Cl22 68.0(26) . . ?
O25' O26' Cl22 56.8(12) . . ?
O23" O26' Cl22 55.0(13) . . ?
O24 O23" Cl22 74.5(18) . . ?
O24 O23" O26' 127.1(27) . . ?
Cl22 O23" O26' 66.9(15) . . ?
O29' Cl27 O30' 80.9(12) . . ?
O29' Cl27 O28 123.3(11) . . ?
O30' Cl27 O28 102.6(10) . . ?
O29' Cl27 O30 117.3(12) . . ?
O30' Cl27 O30 44.9(8) . . ?
O28 Cl27 O30 100.8(6) . . ?
O29' Cl27 O29 96.9(10) . . ?
O30' Cl27 O29 126.5(10) . . ?
O28 Cl27 O29 121.3(7) . . ?
O30 Cl27 O29 94.6(6) . . ?
O29' Cl27 O31 36.9(10) . . ?
O30' Cl27 O31 103.2(10) . . ?
O28 Cl27 O31 89.7(7) . . ?
O30 Cl27 O31 147.8(7) . . ?
O29 Cl27 O31 105.8(6) . . ?
O29' Cl27 O28' 119.9(11) . . ?
O30' Cl27 O28' 146.7(11) . . ?
O28 Cl27 O28' 87.6(8) . . ?
O30 Cl27 O28' 102.3(7) . . ?
O29 Cl27 O28' 33.7(6) . . ?
O31 Cl27 O28' 108.5(8) . . ?
O29' Cl27 O31' 34.2(12) . . ?
O30' Cl27 O31' 48.6(12) . . ?
O28 Cl27 O31' 131.6(12) . . ?
O30 Cl27 O31' 83.5(13) . . ?
O29 Cl27 O31' 106.1(12) . . ?
O31 Cl27 O31' 67.2(13) . . ?
O28' Cl27 O31' 139.1(13) . . ?
O28' O29 Cl27 76.8(13) . . ?
O30' O30 Cl27 66.0(12) . . ?
O29' O31 Cl27 64.2(16) . . ?
O29' O31 O31' 19.0(19) . . ?
Cl27 O31 O31' 59.4(11) . . ?
O29 O28' Cl27 69.5(12) . . ?
O31' O29' O31 141.7(38) . . ?
O31' O29' Cl27 87.0(27) . . ?
O31 O29' Cl27 78.9(19) . . ?
O31' O29' O30' 39.3(23) . . ?
O31 O29' O30' 109.6(21) . . ?
Cl27 O29' O30' 51.0(10) . . ?
O30 O30' O31' 119.4(24) . . ?
O30 O30' Cl27 69.0(12) . . ?
O31' O30' Cl27 72.7(18) . . ?
O30 O30' O29' 109.2(17) . . ?
O31' O30' O29' 27.0(16) . . ?
Cl27 O30' O29' 48.1(9) . . ?
O29' O31' O30' 113.7(35) . . ?
O29' O31' Cl27 58.8(23) . . ?
O30' O31' Cl27 58.6(15) . . ?
O29' O31' O31 19.3(20) . . ?
O30' O31' O31 99.8(21) . . ?
Cl27 O31' O31 53.4(11) . . ?

loop_
_geom_bond_atom_site_label_1
_geom_bond_atom_site_label_2
_geom_bond_distance
_geom_bond_site_symmetry_2
_geom_bond_publ_flag
Cu1 N14 1.980(4) . ?
Cu1 N9 1.989(4) . ?
Cu1 N21 1.993(4) . ?
Cu1 N2 2.008(4) . ?
N2 C3 1.332(7) . ?
N2 C7 1.353(6) . ?
C3 C4 1.392(7) . ?
C4 C5 1.357(9) . ?
C5 C6 1.386(10) . ?
C6 C7 1.363(8) . ?
C7 C8 1.467(8) . ?
C8 N9 1.251(7) . ?
N9 C10 1.484(8) . ?
C10 C11 1.339(12) . ?
C10 C11A 1.50(2) . ?
C11 C12 1.671(13) . ?
C11A C12 1.35(2) . ?
C12 C13 1.495(9) . ?
C13 N14 1.482(6) . ?
N14 C15 1.250(7) . ?
C15 C16 1.463(7) . ?
C16 N21 1.342(6) . ?
C16 C17 1.371(7) . ?
C17 C18 1.382(9) . ?
C18 C19 1.360(8) . ?
C19 C20 1.391(7) . ?
C20 N21 1.335(6) . ?
Cl22 O25' 1.36(2) . ?
Cl22 O23" 1.37(3) . ?
Cl22 O25 1.413(10) . ?
Cl22 O24' 1.42(2) . ?
Cl22 O23 1.421(4) . ?
Cl22 O26 1.433(15) . ?
Cl22 O24 1.434(8) . ?
Cl22 O23' 1.508(12) . ?
Cl22 O26' 1.54(2) . ?
O24 O23" 0.92(3) . ?
O24 O23' 1.800(14) . ?
O25 O23' 0.952(13) . ?
O25 O24' 0.99(2) . ?
O25 O25' 1.80(2) . ?
O26 O26' 0.66(2) . ?
O26 O25' 0.80(2) . ?
O26 O24' 1.64(3) . ?
O24' O25' 1.08(2) . ?
O25' O26' 1.28(3) . ?
O26' O23" 1.42(3) . ?
Cl27 O29' 1.33(2) . ?
Cl27 O30' 1.38(2) . ?
Cl27 O28 1.397(9) . ?
Cl27 O30 1.415(9) . ?
Cl27 O29 1.424(10) . ?
Cl27 O31 1.445(13) . ?
Cl27 O28' 1.480(14) . ?
Cl27 O31' 1.55(3) . ?
O29 O28' 0.843(14) . ?
O30 O30' 1.07(2) . ?
O31 O29' 0.88(2) . ?
O31 O31' 1.66(3) . ?
O29' O31' 0.87(3) . ?
O29' O30' 1.76(3) . ?
O30' O31' 1.22(3) . ?

loop_
_geom_torsion_atom_site_label_1
_geom_torsion_atom_site_label_2
_geom_torsion_atom_site_label_3
_geom_torsion_atom_site_label_4
_geom_torsion
_geom_torsion_site_symmetry_1
_geom_torsion_site_symmetry_2
_geom_torsion_site_symmetry_3
_geom_torsion_site_symmetry_4
_geom_torsion_publ_flag
N14 Cu1 N2 C3 -77.3(6) . . . . ?
N9 Cu1 N2 C3 -174.9(5) . . . . ?
N21 Cu1 N2 C3 22.3(5) . . . . ?
N14 Cu1 N2 C7 99.9(5) . . . . ?
N9 Cu1 N2 C7 2.3(3) . . . . ?
N21 Cu1 N2 C7 -160.5(3) . . . . ?
C7 N2 C3 C4 1.8(8) . . . . ?
Cu1 N2 C3 C4 178.9(4) . . . . ?
N2 C3 C4 C5 0.3(9) . . . . ?
C3 C4 C5 C6 -2.5(10) . . . . ?
C4 C5 C6 C7 2.6(9) . . . . ?
C3 N2 C7 C6 -1.7(7) . . . . ?
Cu1 N2 C7 C6 -179.3(4) . . . . ?
C3 N2 C7 C8 177.2(5) . . . . ?
Cu1 N2 C7 C8 -0.4(5) . . . . ?
C5 C6 C7 N2 -0.5(8) . . . . ?
C5 C6 C7 C8 -179.3(5) . . . . ?
N2 C7 C8 N9 -3.3(7) . . . . ?
C6 C7 C8 N9 175.6(5) . . . . ?
C7 C8 N9 C10 174.0(6) . . . . ?
C7 C8 N9 Cu1 5.3(7) . . . . ?
N14 Cu1 N9 C8 -158.9(4) . . . . ?
N21 Cu1 N9 C8 103.3(6) . . . . ?
N2 Cu1 N9 C8 -4.2(4) . . . . ?
N14 Cu1 N9 C10 33.9(7) . . . . ?
N21 Cu1 N9 C10 -63.9(9) . . . . ?
N2 Cu1 N9 C10 -171.4(7) . . . . ?
C8 N9 C10 C11 121.2(8) . . . . ?
Cu1 N9 C10 C11 -72.0(10) . . . . ?
C8 N9 C10 C11A 179.7(11) . . . . ?
Cu1 N9 C10 C11A -13.5(14) . . . . ?
N9 C10 C11 C12 78.4(11) . . . . ?
C11A C10 C11 C12 -26.0(11) . . . . ?
C11 C10 C11A C12 38.5(15) . . . . ?
N9 C10 C11A C12 -65.1(21) . . . . ?
C10 C11A C12 C13 58.1(22) . . . . ?
C10 C11A C12 C11 -32.2(13) . . . . ?
C10 C11 C12 C11A 31.4(13) . . . . ?
C10 C11 C12 C13 -83.3(10) . . . . ?
C11A C12 C13 N14 33.2(14) . . . . ?
C11 C12 C13 N14 85.4(7) . . . . ?
C12 C13 N14 C15 117.3(6) . . . . ?
C12 C13 N14 Cu1 -73.1(6) . . . . ?
N9 Cu1 N14 C15 -165.6(4) . . . . ?
N21 Cu1 N14 C15 -3.1(4) . . . . ?
N2 Cu1 N14 C15 100.9(5) . . . . ?
N9 Cu1 N14 C13 24.2(4) . . . . ?
N21 Cu1 N14 C13 -173.3(4) . . . . ?
N2 Cu1 N14 C13 -69.3(6) . . . . ?
C13 N14 C15 C16 175.4(4) . . . . ?
Cu1 N14 C15 C16 4.5(6) . . . . ?
N14 C15 C16 N21 -3.6(7) . . . . ?
N14 C15 C16 C17 174.6(5) . . . . ?
N21 C16 C17 C18 -0.1(8) . . . . ?
C15 C16 C17 C18 -178.2(5) . . . . ?
C16 C17 C18 C19 1.7(8) . . . . ?
C17 C18 C19 C20 -1.5(9) . . . . ?
C18 C19 C20 N21 -0.3(8) . . . . ?
C19 C20 N21 C16 1.9(7) . . . . ?
C19 C20 N21 Cu1 176.9(4) . . . . ?
C17 C16 N21 C20 -1.7(7) . . . . ?
C15 C16 N21 C20 176.6(4) . . . . ?
C17 C16 N21 Cu1 -177.5(4) . . . . ?
C15 C16 N21 Cu1 0.7(5) . . . . ?
N14 Cu1 N21 C20 -174.1(4) . . . . ?
N9 Cu1 N21 C20 -73.6(7) . . . . ?
N2 Cu1 N21 C20 30.8(4) . . . . ?
N14 Cu1 N21 C16 1.1(3) . . . . ?
N9 Cu1 N21 C16 101.7(6) . . . . ?
N2 Cu1 N21 C16 -153.9(3) . . . . ?
O25' Cl22 O24 O23" -79.7(21) . . . . ?
O23" Cl22 O24 O23" 0.000(6) . . . . ?
O25 Cl22 O24 O23" -166.7(19) . . . . ?
O24' Cl22 O24 O23" -127.3(21) . . . . ?
O23 Cl22 O24 O23" 74.8(19) . . . . ?
O26 Cl22 O24 O23" -44.3(20) . . . . ?
O23' Cl22 O24 O23" 175.5(20) . . . . ?
O26' Cl22 O24 O23" -30.7(20) . . . . ?
O25' Cl22 O24 O23' 104.8(12) . . . . ?
O23" Cl22 O24 O23' -175.5(20) . . . . ?
O25 Cl22 O24 O23' 17.8(7) . . . . ?
O24' Cl22 O24 O23' 57.2(12) . . . . ?
O23 Cl22 O24 O23' -100.7(5) . . . . ?
O26 Cl22 O24 O23' 140.1(9) . . . . ?
O23' Cl22 O24 O23' 0.000(1) . . . . ?
O26' Cl22 O24 O23' 153.8(10) . . . . ?
O25' Cl22 O25 O23' -136.9(13) . . . . ?
O23" Cl22 O25 O23' -43.3(24) . . . . ?
O24' Cl22 O25 O23' -163.6(18) . . . . ?
O23 Cl22 O25 O23' 93.3(10) . . . . ?
O26 Cl22 O25 O23' -151.7(11) . . . . ?
O24 Cl22 O25 O23' -28.8(11) . . . . ?
O23' Cl22 O25 O23' 0.000(2) . . . . ?
O26' Cl22 O25 O23' -137.5(15) . . . . ?
O25' Cl22 O25 O24' 26.7(15) . . . . ?
O23" Cl22 O25 O24' 120.3(23) . . . . ?
O24' Cl22 O25 O24' 0.000(4) . . . . ?
O23 Cl22 O25 O24' -103.1(13) . . . . ?
O26 Cl22 O25 O24' 11.9(16) . . . . ?
O24 Cl22 O25 O24' 134.8(13) . . . . ?
O23' Cl22 O25 O24' 163.6(18) . . . . ?
O26' Cl22 O25 O24' 26.1(19) . . . . ?
O25' Cl22 O25 O25' 0.000(1) . . . . ?
O23" Cl22 O25 O25' 93.6(23) . . . . ?
O24' Cl22 O25 O25' -26.7(15) . . . . ?
O23 Cl22 O25 O25' -129.8(9) . . . . ?
O26 Cl22 O25 O25' -14.9(12) . . . . ?
O24 Cl22 O25 O25' 108.0(9) . . . . ?
O23' Cl22 O25 O25' 136.9(13) . . . . ?
O26' Cl22 O25 O25' -0.6(17) . . . . ?
O25' Cl22 O26 O26' 127.3(38) . . . . ?
O23" Cl22 O26 O26' 7.9(30) . . . . ?
O25 Cl22 O26 O26' 155.0(27) . . . . ?
O24' Cl22 O26 O26' 163.2(31) . . . . ?
O23 Cl22 O26 O26' -89.5(28) . . . . ?
O24 Cl22 O26 O26' 33.6(30) . . . . ?
O23' Cl22 O26 O26' 127.1(28) . . . . ?
O26' Cl22 O26 O26' 0.000(3) . . . . ?
O25' Cl22 O26 O25' 0.000(7) . . . . ?
O23" Cl22 O26 O25' -119.4(23) . . . . ?
O25 Cl22 O26 O25' 27.7(22) . . . . ?
O24' Cl22 O26 O25' 35.9(20) . . . . ?
O23 Cl22 O26 O25' 143.2(19) . . . . ?
O24 Cl22 O26 O25' -93.7(21) . . . . ?
O23' Cl22 O26 O25' -0.2(28) . . . . ?
O26' Cl22 O26 O25' -127.3(38) . . . . ?
O25' Cl22 O26 O24' -35.9(20) . . . . ?
O23" Cl22 O26 O24' -155.3(14) . . . . ?
O25 Cl22 O26 O24' -8.2(11) . . . . ?
O24' Cl22 O26 O24' 0.000(2) . . . . ?
O23 Cl22 O26 O24' 107.3(9) . . . . ?
O24 Cl22 O26 O24' -129.6(9) . . . . ?
O23' Cl22 O26 O24' -36.1(15) . . . . ?
O26' Cl22 O26 O24' -163.2(31) . . . . ?
O24' O25 O23' Cl22 -25.8(28) . . . . ?
Cl22 O25 O23' Cl22 0.000(2) . . . . ?
O25' O25 O23' Cl22 -33.4(10) . . . . ?
O24' O25 O23' O24 -2.9(34) . . . . ?
Cl22 O25 O23' O24 22.9(8) . . . . ?
O25' O25 O23' O24 -10.5(16) . . . . ?
O25' Cl22 O23' O25 45.4(14) . . . . ?
O23" Cl22 O23' O25 154.9(14) . . . . ?
O25 Cl22 O23' O25 0.000(3) . . . . ?
O24' Cl22 O23' O25 10.9(12) . . . . ?
O23 Cl22 O23' O25 -98.0(10) . . . . ?
O26 Cl22 O23' O25 45.6(17) . . . . ?
O24 Cl22 O23' O25 151.9(11) . . . . ?
O26' Cl22 O23' O25 88.9(23) . . . . ?
O25' Cl22 O23' O24 -106.5(9) . . . . ?
O23" Cl22 O23' O24 3.0(13) . . . . ?
O25 Cl22 O23' O24 -151.9(11) . . . . ?
O24' Cl22 O23' O24 -141.0(8) . . . . ?
O23 Cl22 O23' O24 110.1(4) . . . . ?
O26 Cl22 O23' O24 -106.3(12) . . . . ?
O24 Cl22 O23' O24 0.000(1) . . . . ?
O26' Cl22 O23' O24 -63.0(21) . . . . ?
O23" O24 O23' O25 -32.2(26) . . . . ?
Cl22 O24 O23' O25 -27.4(11) . . . . ?
O23" O24 O23' Cl22 -4.9(21) . . . . ?
Cl22 O24 O23' Cl22 0.000(1) . . . . ?
O23' O25 O24' O25' -13.8(46) . . . . ?
Cl22 O25 O24' O25' -40.6(22) . . . . ?
O25' O25 O24' O25' 0.0 . . . . ?
O23' O25 O24' Cl22 26.8(29) . . . . ?
Cl22 O25 O24' Cl22 0.000(3) . . . . ?
O25' O25 O24' Cl22 40.6(22) . . . . ?
O23' O25 O24' O26 15.2(41) . . . . ?
Cl22 O25 O24' O26 -11.6(15) . . . . ?
O25' O25 O24' O26 29.0(17) . . . . ?
O25' Cl22 O24' O25 -141.8(22) . . . . ?
O23" Cl22 O24' O25 -123.2(23) . . . . ?
O25 Cl22 O24' O25 0.000(3) . . . . ?
O23 Cl22 O24' O25 91.6(12) . . . . ?
O26 Cl22 O24' O25 -168.2(15) . . . . ?
O24 Cl22 O24' O25 -66.6(16) . . . . ?
O23' Cl22 O24' O25 -10.2(11) . . . . ?
O26' Cl22 O24' O25 -161.1(14) . . . . ?
O25' Cl22 O24' O25' 0.000(1) . . . . ?
O23" Cl22 O24' O25' 18.5(30) . . . . ?
O25 Cl22 O24' O25' 141.8(22) . . . . ?
O23 Cl22 O24' O25' -126.6(15) . . . . ?
O26 Cl22 O24' O25' -26.4(15) . . . . ?
O24 Cl22 O24' O25' 75.2(18) . . . . ?
O23' Cl22 O24' O25' 131.6(17) . . . . ?
O26' Cl22 O24' O25' -19.3(19) . . . . ?
O25' Cl22 O24' O26 26.4(15) . . . . ?
O23" Cl22 O24' O26 45.0(25) . . . . ?
O25 Cl22 O24' O26 168.2(15) . . . . ?
O23 Cl22 O24' O26 -100.2(8) . . . . ?
O26 Cl22 O24' O26 0.000(2) . . . . ?
O24 Cl22 O24' O26 101.6(10) . . . . ?
O23' Cl22 O24' O26 158.0(9) . . . . ?
O26' Cl22 O24' O26 7.1(13) . . . . ?
O26' O26 O24' O25 -12.2(57) . . . . ?
O25' O26 O24' O25 -91.6(38) . . . . ?
Cl22 O26 O24' O25 13.3(17) . . . . ?
O26' O26 O24' O25' 79.4(54) . . . . ?
O25' O26 O24' O25' 0.000(5) . . . . ?
Cl22 O26 O24' O25' 104.9(33) . . . . ?
O26' O26 O24' Cl22 -25.5(46) . . . . ?
O25' O26 O24' Cl22 -104.9(33) . . . . ?
Cl22 O26 O24' Cl22 0.000(2) . . . . ?
O26' O26 O25' O24' -128.3(41) . . . . ?
Cl22 O26 O25' O24' -57.4(25) . . . . ?
O24' O26 O25' O24' 0.000(2) . . . . ?
O26' O26 O25' O26' 0.000(14) . . . . ?
Cl22 O26 O25' O26' 71.0(41) . . . . ?
O24' O26 O25' O26' 128.3(41) . . . . ?
O26' O26 O25' Cl22 -71.0(41) . . . . ?
Cl22 O26 O25' Cl22 0.000(4) . . . . ?
O24' O26 O25' Cl22 57.4(25) . . . . ?
O26' O26 O25' O25 -95.1(45) . . . . ?
Cl22 O26 O25' O25 -24.2(18) . . . . ?
O24' O26 O25' O25 33.2(18) . . . . ?
O25 O24' O25' O26 104.1(35) . . . . ?
Cl22 O24' O25' O26 61.6(29) . . . . ?
O26 O24' O25' O26 0.000(4) . . . . ?
O25 O24' O25' O26' 75.9(41) . . . . ?
Cl22 O24' O25' O26' 33.5(29) . . . . ?
O26 O24' O25' O26' -28.1(26) . . . . ?
O25 O24' O25' Cl22 42.5(22) . . . . ?
Cl22 O24' O25' Cl22 0.0 . . . . ?
O26 O24' O25' Cl22 -61.6(29) . . . . ?
O25 O24' O25' O25 0.0 . . . . ?
Cl22 O24' O25' O25 -42.5(22) . . . . ?
O26 O24' O25' O25 -104.1(35) . . . . ?
O23" Cl22 O25' O26 61.2(23) . . . . ?
O25 Cl22 O25' O26 -153.9(21) . . . . ?
O24' Cl22 O25' O26 -129.7(28) . . . . ?
O23 Cl22 O25' O26 -49.3(25) . . . . ?
O26 Cl22 O25' O26 0.000(8) . . . . ?
O24 Cl22 O25' O26 99.1(20) . . . . ?
O23' Cl22 O25' O26 179.9(18) . . . . ?
O26' Cl22 O25' O26 25.6(19) . . . . ?
O23" Cl22 O25' O24' -169.1(18) . . . . ?
O25 Cl22 O25' O24' -24.2(14) . . . . ?
O24' Cl22 O25' O24' 0.000(1) . . . . ?
O23 Cl22 O25' O24' 80.4(18) . . . . ?
O26 Cl22 O25' O24' 129.7(28) . . . . ?
O24 Cl22 O25' O24' -131.2(14) . . . . ?
O23' Cl22 O25' O24' -50.5(16) . . . . ?
O26' Cl22 O25' O24' 155.2(24) . . . . ?
O23" Cl22 O25' O26' 35.7(18) . . . . ?
O25 Cl22 O25' O26' -179.4(15) . . . . ?
O24' Cl22 O25' O26' -155.2(24) . . . . ?
O23 Cl22 O25' O26' -74.8(16) . . . . ?
O26 Cl22 O25' O26' -25.6(19) . . . . ?
O24 Cl22 O25' O26' 73.6(16) . . . . ?
O23' Cl22 O25' O26' 154.3(14) . . . . ?
O26' Cl22 O25' O26' 0.000(3) . . . . ?
O23" Cl22 O25' O25 -144.9(13) . . . . ?
O25 Cl22 O25' O25 0.000(1) . . . . ?
O24' Cl22 O25' O25 24.2(14) . . . . ?
O23 Cl22 O25' O25 104.6(9) . . . . ?
O26 Cl22 O25' O25 153.9(21) . . . . ?
O24 Cl22 O25' O25 -107.0(7) . . . . ?
O23' Cl22 O25' O25 -26.3(7) . . . . ?
O26' Cl22 O25' O25 179.4(15) . . . . ?
O23' O25 O25' O26 77.0(31) . . . . ?
O24' O25 O25' O26 -94.0(39) . . . . ?
Cl22 O25 O25' O26 31.2(25) . . . . ?
O23' O25 O25' O24' 171.0(30) . . . . ?
O24' O25 O25' O24' 0.0 . . . . ?
Cl22 O25 O25' O24' 125.2(29) . . . . ?
O23' O25 O25' O26' 46.4(26) . . . . ?
O24' O25 O25' O26' -124.6(37) . . . . ?
Cl22 O25 O25' O26' 0.6(17) . . . . ?
O23' O25 O25' Cl22 45.8(13) . . . . ?
O24' O25 O25' Cl22 -125.2(29) . . . . ?
Cl22 O25 O25' Cl22 0.000(2) . . . . ?
O25' O26 O26' O25' 0.000(11) . . . . ?
Cl22 O26 O26' O25' -61.8(35) . . . . ?
O24' O26 O26' O25' -41.4(33) . . . . ?
O25' O26 O26' O23" 52.9(57) . . . . ?
Cl22 O26 O26' O23" -8.9(34) . . . . ?
O24' O26 O26' O23" 11.5(67) . . . . ?
O25' O26 O26' Cl22 61.8(35) . . . . ?
Cl22 O26 O26' Cl22 0.0 . . . . ?
O24' O26 O26' Cl22 20.5(36) . . . . ?
O26 O25' O26' O26 0.00(2) . . . . ?
O24' O25' O26' O26 69.1(52) . . . . ?
Cl22 O25' O26' O26 102.2(45) . . . . ?
O25 O25' O26' O26 101.7(47) . . . . ?
O26 O25' O26' O23" -136.7(51) . . . . ?
O24' O25' O26' O23" -67.6(38) . . . . ?
Cl22 O25' O26' O23" -34.5(16) . . . . ?
O25 O25' O26' O23" -35.0(27) . . . . ?
O26 O25' O26' Cl22 -102.2(45) . . . . ?
O24' O25' O26' Cl22 -33.1(29) . . . . ?
Cl22 O25' O26' Cl22 0.000(2) . . . . ?
O25 O25' O26' Cl22 -0.5(14) . . . . ?
O25' Cl22 O26' O26 -33.5(25) . . . . ?
O23" Cl22 O26' O26 -170.8(35) . . . . ?
O25 Cl22 O26' O26 -32.7(35) . . . . ?
O24' Cl22 O26' O26 -15.9(30) . . . . ?
O23 Cl22 O26' O26 97.4(28) . . . . ?
O26 Cl22 O26' O26 0.000(2) . . . . ?
O24 Cl22 O26' O26 -149.0(28) . . . . ?
O23' Cl22 O26' O26 -89.5(35) . . . . ?
O25' Cl22 O26' O25' 0.000(2) . . . . ?
O23" Cl22 O26' O25' -137.3(21) . . . . ?
O25 Cl22 O26' O25' 0.8(21) . . . . ?
O24' Cl22 O26' O25' 17.6(16) . . . . ?
O23 Cl22 O26' O25' 130.9(13) . . . . ?
O26 Cl22 O26' O25' 33.5(25) . . . . ?
O24 Cl22 O26' O25' -115.6(14) . . . . ?
O23' Cl22 O26' O25' -56.0(27) . . . . ?
O25' Cl22 O26' O23" 137.3(21) . . . . ?
O23" Cl22 O26' O23" 0.000(3) . . . . ?
O25 Cl22 O26' O23" 138.1(15) . . . . ?
O24' Cl22 O26' O23" 154.9(16) . . . . ?
O23 Cl22 O26' O23" -91.8(14) . . . . ?
O26 Cl22 O26' O23" 170.8(35) . . . . ?
O24 Cl22 O26' O23" 21.7(14) . . . . ?
O23' Cl22 O26' O23" 81.3(24) . . . . ?
Cl22 O24 O23" Cl22 0.000(3) . . . . ?
O23' O24 O23" Cl22 4.3(19) . . . . ?
Cl22 O24 O23" O26' 43.9(25) . . . . ?
O23' O24 O23" O26' 48.2(37) . . . . ?
O25' Cl22 O23" O24 110.3(18) . . . . ?
O25 Cl22 O23" O24 22.5(31) . . . . ?
O24' Cl22 O23" O24 96.9(25) . . . . ?
O23 Cl22 O23" O24 -115.7(15) . . . . ?
O26 Cl22 O23" O24 139.1(18) . . . . ?
O24 Cl22 O23" O24 0.000(5) . . . . ?
O23' Cl22 O23" O24 -4.7(21) . . . . ?
O26' Cl22 O23" O24 143.0(23) . . . . ?
O25' Cl22 O23" O26' -32.7(17) . . . . ?
O25 Cl22 O23" O26' -120.5(19) . . . . ?
O24' Cl22 O23" O26' -46.1(27) . . . . ?
O23 Cl22 O23" O26' 101.3(12) . . . . ?
O26 Cl22 O23" O26' -3.9(15) . . . . ?
O24 Cl22 O23" O26' -143.0(23) . . . . ?
O23' Cl22 O23" O26' -147.8(12) . . . . ?
O26' Cl22 O23" O26' 0.000(2) . . . . ?
O26 O26' O23" O24 -36.5(57) . . . . ?
O25' O26' O23" O24 -11.3(38) . . . . ?
Cl22 O26' O23" O24 -46.6(27) . . . . ?
O26 O26' O23" Cl22 10.1(38) . . . . ?
O25' O26' O23" Cl22 35.3(16) . . . . ?
Cl22 O26' O23" Cl22 0.000(1) . . . . ?
O29' Cl27 O29 O28' -136.4(17) . . . . ?
O30' Cl27 O29 O28' 139.9(16) . . . . ?
O28 Cl27 O29 O28' -0.2(15) . . . . ?
O30 Cl27 O29 O28' 105.4(13) . . . . ?
O31 Cl27 O29 O28' -99.7(14) . . . . ?
O28' Cl27 O29 O28' 0.000(9) . . . . ?
O31' Cl27 O29 O28' -170.0(17) . . . . ?
O29' Cl27 O30 O30' 39.7(17) . . . . ?
O30' Cl27 O30 O30' 0.0 . . . . ?
O28 Cl27 O30 O30' -97.0(14) . . . . ?
O29 Cl27 O30 O30' 139.9(14) . . . . ?
O31 Cl27 O30 O30' 10.0(20) . . . . ?
O28' Cl27 O30 O30' 173.1(14) . . . . ?
O31' Cl27 O30 O30' 34.1(16) . . . . ?
O29' Cl27 O31 O29' 0.000(2) . . . . ?
O30' Cl27 O31 O29' 54.3(19) . . . . ?
O28 Cl27 O31 O29' 157.1(19) . . . . ?
O30 Cl27 O31 O29' 47.0(24) . . . . ?
O29 Cl27 O31 O29' -80.3(18) . . . . ?
O28' Cl27 O31 O29' -115.5(19) . . . . ?
O31' Cl27 O31 O29' 20.9(21) . . . . ?
O29' Cl27 O31 O31' -20.9(21) . . . . ?
O30' Cl27 O31 O31' 33.4(15) . . . . ?
O28 Cl27 O31 O31' 136.2(14) . . . . ?
O30 Cl27 O31 O31' 26.1(19) . . . . ?
O29 Cl27 O31 O31' -101.2(13) . . . . ?
O28' Cl27 O31 O31' -136.4(14) . . . . ?
O31' Cl27 O31 O31' 0.0 . . . . ?
Cl27 O29 O28' Cl27 0.000(6) . . . . ?
O29' Cl27 O28' O29 52.2(19) . . . . ?
O30' Cl27 O28' O29 -70.7(23) . . . . ?
O28 Cl27 O28' O29 179.8(13) . . . . ?
O30 Cl27 O28' O29 -79.6(13) . . . . ?
O29 Cl27 O28' O29 0.000(10) . . . . ?
O31 Cl27 O28' O29 91.0(13) . . . . ?
O31' Cl27 O28' O29 14.7(25) . . . . ?
Cl27 O31 O29' O31' -70.5(57) . . . . ?
O31' O31 O29' O31' 0.00(4) . . . . ?
Cl27 O31 O29' Cl27 0.000(1) . . . . ?
O31' O31 O29' Cl27 70.5(57) . . . . ?
Cl27 O31 O29' O30' -41.4(12) . . . . ?
O31' O31 O29' O30' 29.1(50) . . . . ?
O30' Cl27 O29' O31' 17.4(27) . . . . ?
O28 Cl27 O29' O31' 116.5(27) . . . . ?
O30 Cl27 O29' O31' -9.8(31) . . . . ?
O29 Cl27 O29' O31' -108.6(27) . . . . ?
O31 Cl27 O29' O31' 144.2(36) . . . . ?
O28' Cl27 O29' O31' -134.8(25) . . . . ?
O31' Cl27 O29' O31' 0.000(11) . . . . ?
O30' Cl27 O29' O31 -126.8(18) . . . . ?
O28 Cl27 O29' O31 -27.7(22) . . . . ?
O30 Cl27 O29' O31 -154.0(14) . . . . ?
O29 Cl27 O29' O31 107.2(16) . . . . ?
O31 Cl27 O29' O31 0.0 . . . . ?
O28' Cl27 O29' O31 81.0(19) . . . . ?
O31' Cl27 O29' O31 -144.2(36) . . . . ?
O30' Cl27 O29' O30' 0.000(7) . . . . ?
O28 Cl27 O29' O30' 99.1(13) . . . . ?
O30 Cl27 O29' O30' -27.2(11) . . . . ?
O29 Cl27 O29' O30' -126.0(10) . . . . ?
O31 Cl27 O29' O30' 126.8(18) . . . . ?
O28' Cl27 O29' O30' -152.2(12) . . . . ?
O31' Cl27 O29' O30' -17.4(27) . . . . ?
Cl27 O30 O30' O31' -54.5(24) . . . . ?
Cl27 O30 O30' Cl27 0.0 . . . . ?
Cl27 O30 O30' O29' -26.9(12) . . . . ?
O29' Cl27 O30' O30 -144.9(16) . . . . ?
O28 Cl27 O30' O30 92.8(12) . . . . ?
O30 Cl27 O30' O30 0.000(1) . . . . ?
O29 Cl27 O30' O30 -53.0(16) . . . . ?
O31 Cl27 O30' O30 -174.5(11) . . . . ?
O28' Cl27 O30' O30 -12.4(25) . . . . ?
O31' Cl27 O30' O30 -132.0(23) . . . . ?
O29' Cl27 O30' O31' -12.9(20) . . . . ?
O28 Cl27 O30' O31' -135.2(17) . . . . ?
O30 Cl27 O30' O31' 132.0(23) . . . . ?
O29 Cl27 O30' O31' 79.0(20) . . . . ?
O31 Cl27 O30' O31' -42.5(19) . . . . ?
O28' Cl27 O30' O31' 119.6(22) . . . . ?
O31' Cl27 O30' O31' 0.000(12) . . . . ?
O29' Cl27 O30' O29' 0.000(6) . . . . ?
O28 Cl27 O30' O29' -122.2(11) . . . . ?
O30 Cl27 O30' O29' 144.9(16) . . . . ?
O29 Cl27 O30' O29' 91.9(13) . . . . ?
O31 Cl27 O30' O29' -29.6(10) . . . . ?
O28' Cl27 O30' O29' 132.5(19) . . . . ?
O31' Cl27 O30' O29' 12.9(20) . . . . ?
O31' O29' O30' O30 -117.3(42) . . . . ?
O31 O29' O30' O30 91.1(25) . . . . ?
Cl27 O29' O30' O30 34.6(15) . . . . ?
O31' O29' O30' O31' 0.00(3) . . . . ?
O31 O29' O30' O31' -151.5(50) . . . . ?
Cl27 O29' O30' O31' 151.9(43) . . . . ?
O31' O29' O30' Cl27 -151.9(43) . . . . ?
O31 O29' O30' Cl27 56.5(20) . . . . ?
Cl27 O29' O30' Cl27 0.000(7) . . . . ?
O31 O29' O31' O30' 46.4(73) . . . . ?
Cl27 O29' O31' O30' -21.5(32) . . . . ?
O30' O29' O31' O30' 0.000(15) . . . . ?
O31 O29' O31' Cl27 67.9(53) . . . . ?
Cl27 O29' O31' Cl27 0.000(5) . . . . ?
O30' O29' O31' Cl27 21.5(32) . . . . ?
O31 O29' O31' O31 0.00(3) . . . . ?
Cl27 O29' O31' O31 -67.9(53) . . . . ?
O30' O29' O31' O31 -46.4(73) . . . . ?
O30 O30' O31' O29' 74.3(43) . . . . ?
Cl27 O30' O31' O29' 21.5(33) . . . . ?
O29' O30' O31' O29' 0.00(2) . . . . ?
O30 O30' O31' Cl27 52.7(20) . . . . ?
Cl27 O30' O31' Cl27 0.000(8) . . . . ?
O29' O30' O31' Cl27 -21.5(33) . . . . ?
O30 O30' O31' O31 88.3(25) . . . . ?
Cl27 O30' O31' O31 35.6(13) . . . . ?
O29' O30' O31' O31 14.1(25) . . . . ?
O29' Cl27 O31' O29' 0.000(10) . . . . ?
O30' Cl27 O31' O29' -156.9(36) . . . . ?
O28 Cl27 O31' O29' -90.0(30) . . . . ?
O30 Cl27 O31' O29' 171.3(27) . . . . ?
O29 Cl27 O31' O29' 78.3(27) . . . . ?
O31 Cl27 O31' O29' -22.4(23) . . . . ?
O28' Cl27 O31' O29' 69.9(33) . . . . ?
O29' Cl27 O31' O30' 156.9(36) . . . . ?
O30' Cl27 O31' O30' 0.000(14) . . . . ?
O28 Cl27 O31' O30' 66.9(22) . . . . ?
O30 Cl27 O31' O30' -31.9(15) . . . . ?
O29 Cl27 O31' O30' -124.8(15) . . . . ?
O31 Cl27 O31' O30' 134.5(19) . . . . ?
O28' Cl27 O31' O30' -133.2(18) . . . . ?
O29' Cl27 O31' O31 22.4(23) . . . . ?
O30' Cl27 O31' O31 -134.5(19) . . . . ?
O28 Cl27 O31' O31 -67.6(17) . . . . ?
O30 Cl27 O31' O31 -166.3(10) . . . . ?
O29 Cl27 O31' O31 100.8(9) . . . . ?
O31 Cl27 O31' O31 0.0 . . . . ?
O28' Cl27 O31' O31 92.3(17) . . . . ?
O29' O31 O31' O29' 0.00(7) . . . . ?
Cl27 O31 O31' O29' 99.5(61) . . . . ?
O29' O31 O31' O30' -137.7(70) . . . . ?
Cl27 O31 O31' O30' -38.2(16) . . . . ?
O29' O31 O31' Cl27 -99.5(61) . . . . ?
Cl27 O31 O31' Cl27 0.000(1) . . . . ?
